data_2239495
loop_
_publ_author_name
'Babu, K. Syed Suresh'
'Dhavamurthy, M.'
'NizamMohideen, M.'
'Peramaiyan, G.'
'Mohan, R.'

_publ_section_title
;
 2-Amino-6-methylpyridinium 4-methylbenzenesulfonate
;
_journal_coeditor_code SU2726
_journal_issue 5
_journal_name_full 'Acta Crystallographica Section E'
_journal_page_first o600
_journal_page_last o601
_journal_paper_doi 10.1107/S1600536814008587
_journal_volume 70
_journal_year 2014
_chemical_formula_iupac 'C6 H9 N2 +, C7 H7 O3 S -'
_chemical_formula_moiety 'C6 H9 N2 +, C7 H7 O3 S -'
_chemical_formula_sum 'C13 H16 N2 O3 S'
_chemical_formula_weight 280.35
_chemical_name_systematic
;
2-Amino-6-methylpyridinium 4-methylbenzenesulfonate
;
_space_group_IT_number 2
_symmetry_cell_setting triclinic
_symmetry_space_group_name_Hall '-P 1'
_symmetry_space_group_name_H-M 'P -1'
_atom_sites_solution_hydrogens geom
_atom_sites_solution_primary direct
_atom_sites_solution_secondary difmap
_audit_creation_method SHELXL-97
_cell_angle_alpha 106.307(2)
_cell_angle_beta 97.9460(10)
_cell_angle_gamma 92.103(2)
_cell_formula_units_Z 4
_cell_length_a 7.5343(2)
_cell_length_b 13.6212(5)
_cell_length_c 13.9887(5)
_cell_measurement_reflns_used 6237
_cell_measurement_temperature 293(2)
_cell_measurement_theta_max 28.06
_cell_measurement_theta_min 2.02
_cell_volume 1360.31(8)
_computing_cell_refinement 'APEX2 and SAINT (Bruker, 2004)'
_computing_data_collection 'APEX2 (Bruker, 2004)'
_computing_data_reduction 'SAINT and XPREP (Bruker, 2004)'
_computing_molecular_graphics 'ORTEP-3 for Windows (Farrugia, 2012) and Mercury (Macrae <i>et al.</i>, 2008)'
_computing_publication_material 'WinGX (Farrugia, 2012) and PLATON (Spek, 2009)'
_computing_structure_refinement 'SHELXL97 (Sheldrick, 2008)'
_computing_structure_solution 'SHELXS97 (Sheldrick, 2008)'
_diffrn_ambient_temperature 293(2)
_diffrn_measured_fraction_theta_full 0.999
_diffrn_measured_fraction_theta_max 0.999
_diffrn_measurement_device_type
;
Bruker Kappa APEXII CCD
;
_diffrn_measurement_method '\w and \f scans'
_diffrn_radiation_monochromator graphite
_diffrn_radiation_source 'fine-focus sealed tube'
_diffrn_radiation_type MoK\a
_diffrn_radiation_wavelength 0.71073
_diffrn_reflns_av_R_equivalents 0.0257
_diffrn_reflns_av_sigmaI/netI 0.0191
_diffrn_reflns_limit_h_max 9
_diffrn_reflns_limit_h_min -9
_diffrn_reflns_limit_k_max 17
_diffrn_reflns_limit_k_min -17
_diffrn_reflns_limit_l_max 18
_diffrn_reflns_limit_l_min -18
_diffrn_reflns_number 32534
_diffrn_reflns_theta_full 27.50
_diffrn_reflns_theta_max 27.50
_diffrn_reflns_theta_min 1.56
_diffrn_standards_number 0
_exptl_absorpt_coefficient_mu 0.244
_exptl_absorpt_correction_T_max 0.9529
_exptl_absorpt_correction_T_min 0.9196
_exptl_absorpt_correction_type multi-scan
_exptl_absorpt_process_details '(SADABS; Sheldrick, 2004)'
_exptl_crystal_colour colourless
_exptl_crystal_density_diffrn 1.369
_exptl_crystal_density_method 'not measured'
_exptl_crystal_description block
_exptl_crystal_F_000 592
_exptl_crystal_size_max 0.35
_exptl_crystal_size_mid 0.25
_exptl_crystal_size_min 0.20
_refine_diff_density_max 0.329
_refine_diff_density_min -0.371
_refine_ls_extinction_coef 0.0067(10)
_refine_ls_extinction_expression Fc^*^=kFc[1+0.001xFc^2^\l^3^/sin(2\q)]^-1/4^
_refine_ls_extinction_method 'SHELXL97 (Sheldrick, 2008)'
_refine_ls_goodness_of_fit_ref 1.063
_refine_ls_hydrogen_treatment mixed
_refine_ls_matrix_type full
_refine_ls_number_parameters 372
_refine_ls_number_reflns 6237
_refine_ls_number_restraints 6
_refine_ls_restrained_S_all 1.063
_refine_ls_R_factor_all 0.0594
_refine_ls_R_factor_gt 0.0402
_refine_ls_shift/su_max 0.001
_refine_ls_shift/su_mean 0.000
_refine_ls_structure_factor_coef Fsqd
_refine_ls_weighting_details 'calc w=1/[\s^2^(Fo^2^)+(0.0502P)^2^+0.6550P] where P=(Fo^2^+2Fc^2^)/3'
_refine_ls_weighting_scheme calc
_refine_ls_wR_factor_gt 0.1034
_refine_ls_wR_factor_ref 0.1186
_reflns_number_gt 4709
_reflns_number_total 6237
_reflns_threshold_expression I>2\s(I)
_cod_data_source_file su2726sup1.cif
_cod_data_source_block I
_cod_database_code 2239495
_cod_database_fobs_code 2239495

loop_
_symmetry_equiv_pos_as_xyz
'x, y, z'
'-x, -y, -z'

loop_
_atom_site_type_symbol
_atom_site_label
_atom_site_fract_x
_atom_site_fract_y
_atom_site_fract_z
_atom_site_U_iso_or_equiv
_atom_site_adp_type
_atom_site_calc_flag
_atom_site_refinement_flags
_atom_site_occupancy
_atom_site_symmetry_multiplicity
C C1 0.7573(2) 0.33148(14) 0.65370(12) 0.0340(4) Uani d . 1 1
C C2 0.6441(3) 0.28156(17) 0.56563(15) 0.0510(5) Uani d . 1 1
H H2 0.5822 0.2192 0.5594 0.061 Uiso calc R 1 1
C C3 0.6232(3) 0.32433(19) 0.48708(16) 0.0568(6) Uani d . 1 1
H H3 0.5472 0.2897 0.4279 0.068 Uiso calc R 1 1
C C4 0.7111(3) 0.41650(17) 0.49332(15) 0.0450(5) Uani d . 1 1
C C5 0.8219(3) 0.46630(18) 0.58213(16) 0.0525(5) Uani d . 1 1
H H5 0.8818 0.5293 0.5886 0.063 Uiso calc R 1 1
C C6 0.8455(3) 0.42432(17) 0.66170(15) 0.0498(5) Uani d . 1 1
H H6 0.9213 0.4590 0.7209 0.060 Uiso calc R 1 1
C C7 0.6848(3) 0.4621(2) 0.40658(18) 0.0658(7) Uani d . 1 1
H H7A 0.7653 0.4341 0.3602 0.099 Uiso calc R 1 1
H H7B 0.7093 0.5352 0.4315 0.099 Uiso calc R 1 1
H H7C 0.5630 0.4461 0.3727 0.099 Uiso calc R 1 1
O O1 0.63184(18) 0.20570(11) 0.73960(10) 0.0473(3) Uani d . 1 1
O O2 0.80180(19) 0.36019(11) 0.84663(10) 0.0482(3) Uani d . 1 1
O O3 0.95409(17) 0.22525(12) 0.74752(10) 0.0487(4) Uani d . 1 1
S S1 0.78890(6) 0.27601(4) 0.75373(3) 0.03657(13) Uani d . 1 1
C C14 0.1612(2) 0.16545(14) 0.35185(12) 0.0335(4) Uani d . 1 1
C C15 0.2427(3) 0.07546(17) 0.34413(15) 0.0497(5) Uani d . 1 1
H H15 0.2824 0.0416 0.2843 0.060 Uiso calc R 1 1
C C16 0.2656(3) 0.03531(17) 0.42480(16) 0.0532(5) Uani d . 1 1
H H16 0.3205 -0.0258 0.4186 0.064 Uiso calc R 1 1
C C17 0.2085(3) 0.08433(16) 0.51461(14) 0.0427(4) Uani d . 1 1
C C18 0.1255(3) 0.17361(18) 0.52060(15) 0.0522(5) Uani d . 1 1
H H18 0.0851 0.2074 0.5802 0.063 Uiso calc R 1 1
C C19 0.1007(3) 0.21434(16) 0.44031(15) 0.0471(5) Uani d . 1 1
H H19 0.0434 0.2746 0.4459 0.057 Uiso calc R 1 1
C C20 0.2366(3) 0.0415(2) 0.60338(17) 0.0610(6) Uani d . 1 1
H H20A 0.3489 0.0705 0.6450 0.092 Uiso calc R 1 1
H H20B 0.2384 -0.0317 0.5797 0.092 Uiso calc R 1 1
H H20C 0.1403 0.0584 0.6420 0.092 Uiso calc R 1 1
O O4 -0.01417(17) 0.27792(12) 0.25616(11) 0.0496(4) Uani d . 1 1
O O5 0.13593(18) 0.13852(11) 0.15948(9) 0.0471(3) Uani d . 1 1
O O6 0.30945(17) 0.28838(11) 0.27035(10) 0.0453(3) Uani d . 1 1
S S2 0.14592(6) 0.22210(4) 0.25238(3) 0.03629(13) Uani d . 1 1
C C21 0.5816(2) 0.16145(13) 0.08860(13) 0.0327(4) Uani d . 1 1
C C22 0.7160(2) 0.14424(14) 0.02675(14) 0.0368(4) Uani d . 1 1
H H22 0.8366 0.1588 0.0550 0.044 Uiso calc R 1 1
C C23 0.6682(2) 0.10619(15) -0.07461(14) 0.0407(4) Uani d . 1 1
H H23 0.7569 0.0954 -0.1157 0.049 Uiso calc R 1 1
C C24 0.4871(2) 0.08288(14) -0.11818(14) 0.0392(4) Uani d . 1 1
H H24 0.4556 0.0568 -0.1877 0.047 Uiso calc R 1 1
C C25 0.3584(2) 0.09863(13) -0.05818(13) 0.0340(4) Uani d . 1 1
C C26 0.1613(2) 0.07772(16) -0.09541(15) 0.0452(5) Uani d . 1 1
H H26A 0.1106 0.1403 -0.0996 0.068 Uiso calc R 1 1
H H26B 0.1047 0.0509 -0.0496 0.068 Uiso calc R 1 1
H H26C 0.1419 0.0285 -0.1609 0.068 Uiso calc R 1 1
N N3 0.40875(19) 0.13737(11) 0.04333(11) 0.0325(3) Uani d D 1 1
N N4 0.6161(2) 0.19844(15) 0.18808(12) 0.0445(4) Uani d D 1 1
C C8 0.3602(2) 0.33977(13) 0.91967(13) 0.0334(4) Uani d . 1 1
C C9 0.2264(2) 0.35815(15) 0.98204(14) 0.0393(4) Uani d . 1 1
H H9 0.1055 0.3440 0.9543 0.047 Uiso calc R 1 1
C C10 0.2761(3) 0.39686(16) 1.08322(15) 0.0449(5) Uani d . 1 1
H H10 0.1883 0.4085 1.1248 0.054 Uiso calc R 1 1
C C11 0.4573(3) 0.41950(16) 1.12590(14) 0.0432(4) Uani d . 1 1
H H11 0.4896 0.4463 1.1953 0.052 Uiso calc R 1 1
C C12 0.5854(2) 0.40210(13) 1.06520(13) 0.0348(4) Uani d . 1 1
C C13 0.7826(3) 0.42082(16) 1.10162(15) 0.0460(5) Uani d . 1 1
H H13A 0.8040 0.4713 1.1664 0.069 Uiso calc R 1 1
H H13B 0.8402 0.4453 1.0547 0.069 Uiso calc R 1 1
H H13C 0.8305 0.3580 1.1072 0.069 Uiso calc R 1 1
N N1 0.53289(19) 0.36343(11) 0.96397(11) 0.0326(3) Uani d D 1 1
N N2 0.3236(2) 0.30260(14) 0.82019(13) 0.0449(4) Uani d D 1 1
H H2A 0.2112(15) 0.2825(16) 0.7953(15) 0.050(6) Uiso d D 1 1
H H4B 0.531(2) 0.2199(16) 0.2235(14) 0.050(6) Uiso d D 1 1
H H4A 0.7276(16) 0.2181(17) 0.2166(16) 0.058(7) Uiso d D 1 1
H H2B 0.409(2) 0.2798(17) 0.7850(15) 0.055(7) Uiso d D 1 1
H H1A 0.619(2) 0.3551(17) 0.9244(14) 0.051(6) Uiso d D 1 1
H H3A 0.322(2) 0.1430(16) 0.0815(13) 0.045(6) Uiso d D 1 1

loop_
_atom_site_aniso_label
_atom_site_aniso_U_11
_atom_site_aniso_U_22
_atom_site_aniso_U_33
_atom_site_aniso_U_12
_atom_site_aniso_U_13
_atom_site_aniso_U_23
C1 0.0265(8) 0.0429(10) 0.0285(8) 0.0011(7) 0.0034(6) 0.0043(7)
C2 0.0497(12) 0.0530(12) 0.0423(11) -0.0155(9) -0.0094(9) 0.0114(10)
C3 0.0541(13) 0.0694(15) 0.0389(11) -0.0148(11) -0.0147(9) 0.0157(10)
C4 0.0383(10) 0.0593(12) 0.0387(10) 0.0060(9) 0.0052(8) 0.0166(9)
C5 0.0553(13) 0.0522(12) 0.0472(12) -0.0124(10) 0.0042(10) 0.0140(10)
C6 0.0486(11) 0.0569(13) 0.0341(10) -0.0154(10) -0.0048(8) 0.0050(9)
C7 0.0627(15) 0.0858(18) 0.0588(15) 0.0065(13) 0.0054(11) 0.0386(14)
O1 0.0392(7) 0.0579(9) 0.0471(8) -0.0029(6) 0.0109(6) 0.0176(7)
O2 0.0492(8) 0.0618(9) 0.0292(7) 0.0042(7) 0.0089(6) 0.0047(6)
O3 0.0341(7) 0.0696(10) 0.0431(8) 0.0140(6) 0.0050(6) 0.0164(7)
S1 0.0285(2) 0.0514(3) 0.0289(2) 0.00414(18) 0.00579(16) 0.00929(19)
C14 0.0279(8) 0.0418(10) 0.0281(8) 0.0000(7) 0.0043(6) 0.0060(7)
C15 0.0591(13) 0.0552(13) 0.0343(10) 0.0181(10) 0.0157(9) 0.0065(9)
C16 0.0624(13) 0.0512(12) 0.0461(12) 0.0192(10) 0.0076(10) 0.0129(10)
C17 0.0374(10) 0.0538(12) 0.0359(10) -0.0053(8) 0.0003(8) 0.0151(9)
C18 0.0590(13) 0.0651(14) 0.0342(10) 0.0124(11) 0.0193(9) 0.0106(10)
C19 0.0527(12) 0.0499(12) 0.0413(11) 0.0156(9) 0.0171(9) 0.0111(9)
C20 0.0603(14) 0.0771(17) 0.0494(13) -0.0044(12) -0.0013(10) 0.0302(12)
O4 0.0337(7) 0.0652(9) 0.0513(8) 0.0065(6) -0.0015(6) 0.0226(7)
O5 0.0446(7) 0.0630(9) 0.0281(7) -0.0099(6) 0.0044(5) 0.0064(6)
O6 0.0335(7) 0.0574(9) 0.0437(7) -0.0099(6) 0.0020(6) 0.0163(6)
S2 0.0269(2) 0.0506(3) 0.0298(2) -0.00331(18) 0.00094(16) 0.01147(19)
C21 0.0292(8) 0.0340(9) 0.0360(9) 0.0009(7) 0.0005(7) 0.0140(7)
C22 0.0264(8) 0.0400(10) 0.0446(10) 0.0042(7) 0.0037(7) 0.0140(8)
C23 0.0367(9) 0.0460(11) 0.0420(10) 0.0081(8) 0.0109(8) 0.0144(9)
C24 0.0405(10) 0.0438(10) 0.0328(9) 0.0034(8) 0.0024(7) 0.0117(8)
C25 0.0330(9) 0.0334(9) 0.0367(9) -0.0004(7) -0.0012(7) 0.0154(7)
C26 0.0346(10) 0.0527(12) 0.0464(11) -0.0040(8) -0.0051(8) 0.0177(9)
N3 0.0269(7) 0.0378(8) 0.0345(8) 0.0008(6) 0.0036(6) 0.0140(6)
N4 0.0319(8) 0.0622(11) 0.0351(9) -0.0002(8) 0.0003(7) 0.0098(8)
C8 0.0309(8) 0.0348(9) 0.0366(9) 0.0069(7) 0.0038(7) 0.0139(7)
C9 0.0303(9) 0.0456(11) 0.0445(10) 0.0088(7) 0.0074(7) 0.0154(8)
C10 0.0436(10) 0.0532(12) 0.0445(11) 0.0133(9) 0.0175(9) 0.0185(9)
C11 0.0497(11) 0.0494(11) 0.0316(9) 0.0083(9) 0.0052(8) 0.0133(8)
C12 0.0379(9) 0.0333(9) 0.0353(9) 0.0038(7) 0.0016(7) 0.0149(7)
C13 0.0397(10) 0.0508(12) 0.0457(11) -0.0001(9) -0.0040(8) 0.0167(9)
N1 0.0301(7) 0.0365(8) 0.0325(8) 0.0055(6) 0.0055(6) 0.0116(6)
N2 0.0328(8) 0.0611(11) 0.0365(9) 0.0045(8) 0.0028(7) 0.0081(8)

loop_
_atom_type_symbol
_atom_type_description
_atom_type_scat_dispersion_real
_atom_type_scat_dispersion_imag
_atom_type_scat_source
C C 0.0033 0.0016 'International Tables Vol C Tables 4.2.6.8 and 6.1.1.4'
H H 0.0000 0.0000 'International Tables Vol C Tables 4.2.6.8 and 6.1.1.4'
N N 0.0061 0.0033 'International Tables Vol C Tables 4.2.6.8 and 6.1.1.4'
O O 0.0106 0.0060 'International Tables Vol C Tables 4.2.6.8 and 6.1.1.4'
S S 0.1246 0.1234 'International Tables Vol C Tables 4.2.6.8 and 6.1.1.4'

loop_
_geom_angle_atom_site_label_1
_geom_angle_atom_site_label_2
_geom_angle_atom_site_label_3
_geom_angle
C6 C1 C2 119.11(18)
C6 C1 S1 120.76(13)
C2 C1 S1 120.13(15)
C3 C2 C1 119.76(19)
C3 C2 H2 120.1
C1 C2 H2 120.1
C4 C3 C2 122.01(18)
C4 C3 H3 119.0
C2 C3 H3 119.0
C3 C4 C5 117.70(19)
C3 C4 C7 120.99(19)
C5 C4 C7 121.3(2)
C4 C5 C6 121.2(2)
C4 C5 H5 119.4
C6 C5 H5 119.4
C1 C6 C5 120.25(18)
C1 C6 H6 119.9
C5 C6 H6 119.9
C4 C7 H7A 109.5
C4 C7 H7B 109.5
H7A C7 H7B 109.5
C4 C7 H7C 109.5
H7A C7 H7C 109.5
H7B C7 H7C 109.5
O3 S1 O1 113.06(9)
O3 S1 O2 111.56(8)
O1 S1 O2 111.86(8)
O3 S1 C1 107.19(8)
O1 S1 C1 106.16(8)
O2 S1 C1 106.52(9)
C15 C14 C19 119.43(18)
C15 C14 S2 120.43(14)
C19 C14 S2 120.03(15)
C14 C15 C16 120.19(18)
C14 C15 H15 119.9
C16 C15 H15 119.9
C15 C16 C17 121.08(19)
C15 C16 H16 119.5
C17 C16 H16 119.5
C18 C17 C16 117.94(18)
C18 C17 C20 120.96(19)
C16 C17 C20 121.1(2)
C17 C18 C19 121.60(18)
C17 C18 H18 119.2
C19 C18 H18 119.2
C14 C19 C18 119.74(19)
C14 C19 H19 120.1
C18 C19 H19 120.1
C17 C20 H20A 109.5
C17 C20 H20B 109.5
H20A C20 H20B 109.5
C17 C20 H20C 109.5
H20A C20 H20C 109.5
H20B C20 H20C 109.5
O4 S2 O6 112.84(9)
O4 S2 O5 112.66(8)
O6 S2 O5 111.06(8)
O4 S2 C14 106.93(8)
O6 S2 C14 106.19(8)
O5 S2 C14 106.66(8)
N4 C21 N3 118.92(16)
N4 C21 C22 123.44(16)
N3 C21 C22 117.63(16)
C23 C22 C21 119.40(16)
C23 C22 H22 120.3
C21 C22 H22 120.3
C22 C23 C24 120.92(17)
C22 C23 H23 119.5
C24 C23 H23 119.5
C25 C24 C23 119.41(17)
C25 C24 H24 120.3
C23 C24 H24 120.3
C24 C25 N3 118.87(16)
C24 C25 C26 124.50(17)
N3 C25 C26 116.63(16)
C25 C26 H26A 109.5
C25 C26 H26B 109.5
H26A C26 H26B 109.5
C25 C26 H26C 109.5
H26A C26 H26C 109.5
H26B C26 H26C 109.5
C21 N3 C25 123.75(15)
C21 N3 H3A 119.2(13)
C25 N3 H3A 117.0(13)
C21 N4 H4B 121.1(15)
C21 N4 H4A 118.4(16)
H4B N4 H4A 118(2)
N2 C8 N1 119.09(16)
N2 C8 C9 123.12(16)
N1 C8 C9 117.77(16)
C10 C9 C8 119.13(17)
C10 C9 H9 120.4
C8 C9 H9 120.4
C9 C10 C11 121.08(18)
C9 C10 H10 119.5
C11 C10 H10 119.5
C12 C11 C10 119.44(18)
C12 C11 H11 120.3
C10 C11 H11 120.3
C11 C12 N1 118.61(17)
C11 C12 C13 124.54(17)
N1 C12 C13 116.85(16)
C12 C13 H13A 109.5
C12 C13 H13B 109.5
H13A C13 H13B 109.5
C12 C13 H13C 109.5
H13A C13 H13C 109.5
H13B C13 H13C 109.5
C8 N1 C12 123.96(15)
C8 N1 H1A 118.4(14)
C12 N1 H1A 117.6(14)
C8 N2 H2A 115.9(15)
C8 N2 H2B 120.4(15)
H2A N2 H2B 120(2)

loop_
_geom_bond_atom_site_label_1
_geom_bond_atom_site_label_2
_geom_bond_distance
C1 C6 1.375(3)
C1 C2 1.380(2)
C1 S1 1.7609(18)
C2 C3 1.375(3)
C2 H2 0.9300
C3 C4 1.372(3)
C3 H3 0.9300
C4 C5 1.378(3)
C4 C7 1.504(3)
C5 C6 1.381(3)
C5 H5 0.9300
C6 H6 0.9300
C7 H7A 0.9600
C7 H7B 0.9600
C7 H7C 0.9600
O1 S1 1.4499(14)
O2 S1 1.4605(14)
O3 S1 1.4469(13)
C14 C15 1.375(3)
C14 C19 1.378(3)
C14 S2 1.7636(18)
C15 C16 1.379(3)
C15 H15 0.9300
C16 C17 1.382(3)
C16 H16 0.9300
C17 C18 1.375(3)
C17 C20 1.507(3)
C18 C19 1.380(3)
C18 H18 0.9300
C19 H19 0.9300
C20 H20A 0.9600
C20 H20B 0.9600
C20 H20C 0.9600
O4 S2 1.4485(14)
O5 S2 1.4582(14)
O6 S2 1.4497(13)
C21 N4 1.325(2)
C21 N3 1.352(2)
C21 C22 1.405(3)
C22 C23 1.357(3)
C22 H22 0.9300
C23 C24 1.401(3)
C23 H23 0.9300
C24 C25 1.353(3)
C24 H24 0.9300
C25 N3 1.362(2)
C25 C26 1.493(2)
C26 H26A 0.9600
C26 H26B 0.9600
C26 H26C 0.9600
N3 H3A 0.894(9)
N4 H4B 0.876(9)
N4 H4A 0.876(10)
C8 N2 1.325(2)
C8 N1 1.347(2)
C8 C9 1.406(3)
C9 C10 1.357(3)
C9 H9 0.9300
C10 C11 1.398(3)
C10 H10 0.9300
C11 C12 1.356(3)
C11 H11 0.9300
C12 N1 1.360(2)
C12 C13 1.491(3)
C13 H13A 0.9600
C13 H13B 0.9600
C13 H13C 0.9600
N1 H1A 0.900(9)
N2 H2A 0.873(10)
N2 H2B 0.877(10)

loop_
_geom_hbond_atom_site_label_D
_geom_hbond_atom_site_label_H
_geom_hbond_atom_site_label_A
_geom_hbond_site_symmetry_A
_geom_hbond_distance_DH
_geom_hbond_distance_HA
_geom_hbond_distance_DA
_geom_hbond_angle_DHA
N1 H1A O2 . 0.900(9) 1.880(10) 2.772(2) 171(2)
N2 H2A O3 1_455 0.873(10) 2.011(10) 2.880(2) 174(2)
N2 H2B O1 . 0.877(10) 2.074(12) 2.919(2) 162(2)
N3 H3A O5 . 0.894(9) 1.899(10) 2.789(2) 174(2)
N4 H4A O4 1_655 0.876(10) 2.022(11) 2.882(2) 167(2)
N4 H4B O6 . 0.876(9) 2.036(12) 2.883(2) 162(2)
C22 H22 O5 1_655 0.93 2.58 3.455(2) 156.9

loop_
_geom_torsion_atom_site_label_1
_geom_torsion_atom_site_label_2
_geom_torsion_atom_site_label_3
_geom_torsion_atom_site_label_4
_geom_torsion
C6 C1 C2 C3 0.9(3)
S1 C1 C2 C3 -178.58(18)
C1 C2 C3 C4 -0.5(4)
C2 C3 C4 C5 -0.4(4)
C2 C3 C4 C7 -179.5(2)
C3 C4 C5 C6 0.8(3)
C7 C4 C5 C6 179.9(2)
C2 C1 C6 C5 -0.5(3)
S1 C1 C6 C5 178.96(17)
C4 C5 C6 C1 -0.3(3)
C6 C1 S1 O3 -81.39(18)
C2 C1 S1 O3 98.11(17)
C6 C1 S1 O1 157.51(16)
C2 C1 S1 O1 -22.99(19)
C6 C1 S1 O2 38.15(18)
C2 C1 S1 O2 -142.35(17)
C19 C14 C15 C16 -0.9(3)
S2 C14 C15 C16 175.40(17)
C14 C15 C16 C17 -0.3(3)
C15 C16 C17 C18 1.0(3)
C15 C16 C17 C20 -178.9(2)
C16 C17 C18 C19 -0.6(3)
C20 C17 C18 C19 179.3(2)
C15 C14 C19 C18 1.2(3)
S2 C14 C19 C18 -175.05(16)
C17 C18 C19 C14 -0.5(3)
C15 C14 S2 O4 151.01(16)
C19 C14 S2 O4 -32.74(18)
C15 C14 S2 O6 -88.27(17)
C19 C14 S2 O6 87.97(17)
C15 C14 S2 O5 30.25(18)
C19 C14 S2 O5 -153.50(15)
N4 C21 C22 C23 -179.93(18)
N3 C21 C22 C23 1.0(3)
C21 C22 C23 C24 -0.7(3)
C22 C23 C24 C25 0.0(3)
C23 C24 C25 N3 0.3(3)
C23 C24 C25 C26 179.47(17)
N4 C21 N3 C25 -179.79(17)
C22 C21 N3 C25 -0.7(3)
C24 C25 N3 C21 0.0(3)
C26 C25 N3 C21 -179.21(16)
N2 C8 C9 C10 -179.67(19)
N1 C8 C9 C10 -1.1(3)
C8 C9 C10 C11 0.6(3)
C9 C10 C11 C12 -0.3(3)
C10 C11 C12 N1 0.4(3)
C10 C11 C12 C13 -178.58(18)
N2 C8 N1 C12 179.90(17)
C9 C8 N1 C12 1.3(3)
C11 C12 N1 C8 -0.9(3)
C13 C12 N1 C8 178.12(16)
